data_4317843
loop_
_publ_author_name
'Hirokazu Honda'
'Takashi Yoshimura'
'Masakazu Hirotsu'
'Tatsuya Kawamoto'
'Takumi Konno'

_publ_contact_author
;
Takumi Konno
Department of Chemistry, Graduate School of Science, Osaka University,
Toyonaka, Osaka 560-0043, Japan
;
_publ_contact_author_email ' konno@ch.wani.osaka-u.ac.jp'
_publ_contact_author_fax '+ 81-6-6850-5785'
_publ_contact_author_phone '+ 81-6-6850-5765'
_publ_section_title
;
 Synthesis, Characterization, and Chiral Behavior of S-Bridged
 CoIIIPtIICoIII Trinuclear Complexes Composed of Bis(thiolato)-Type
 Octahedral Units cis(S)-[Co(aet)2(en)]+ and/or
 trans(N)-[Co(d-pen-N,O,S)2]- (aet = 2-Aminoethanethiolate, d-pen
 =d-Penicillaminate)
;
_journal_name_full 'Inorganic Chemistry'
_journal_page_first 2229
_journal_page_last 2237
_journal_paper_doi 10.1021/ic010696c
_journal_volume 41
_journal_year 2002
_chemical_formula_sum 'C16 H50 Cl2 Co2 N6 O10 Pt S4'
_chemical_formula_weight 998.71
_space_group_IT_number 4
_symmetry_cell_setting monoclinic
_symmetry_Int_Tables_number 4
_symmetry_space_group_name_Hall 'P 2yb'
_symmetry_space_group_name_H-M 'P 1 21 1'
_cell_angle_alpha 90
_cell_angle_beta 91.45(1)
_cell_angle_gamma 90
_cell_formula_units_Z 2
_cell_length_a 7.836(2)
_cell_length_b 20.214(1)
_cell_length_c 10.622(2)
_cell_measurement_reflns_used 25
_cell_measurement_temperature 291.2
_cell_measurement_theta_max 14.8
_cell_measurement_theta_min 13.9
_cell_volume 1682.0(5)
_computing_cell_refinement 'Rigaku/AFC Diffractometer Control'
_computing_data_collection 'Rigaku/AFC Diffractometer Control'
_computing_data_reduction teXsan
_computing_publication_material teXsan
_computing_structure_refinement teXsan
_diffrn_ambient_temperature 291.2
_diffrn_measurement_device 'Rigaku AFC7S'
_diffrn_measurement_method \w-2\q
_diffrn_orient_matrix_UB_11 -0.04993
_diffrn_orient_matrix_UB_12 0.04544
_diffrn_orient_matrix_UB_13 -0.00646
_diffrn_orient_matrix_UB_21 0.01115
_diffrn_orient_matrix_UB_22 -0.00131
_diffrn_orient_matrix_UB_23 -0.09355
_diffrn_orient_matrix_UB_31 -0.11695
_diffrn_orient_matrix_UB_32 -0.01952
_diffrn_orient_matrix_UB_33 -0.00875
_diffrn_radiation_detector 'scintillation counter'
_diffrn_radiation_monochromator graphite
_diffrn_radiation_source 'Rigaku sealed tube'
_diffrn_radiation_type 'Mo K\a'
_diffrn_radiation_wavelength 0.7107
_diffrn_reflns_av_R_equivalents 0.029
_diffrn_reflns_av_sigmaI/netI 0.070
_diffrn_reflns_limit_h_max 10
_diffrn_reflns_limit_h_min 0
_diffrn_reflns_limit_k_max 26
_diffrn_reflns_limit_k_min 0
_diffrn_reflns_limit_l_max 13
_diffrn_reflns_limit_l_min -13
_diffrn_reflns_number 4265
_diffrn_reflns_reduction_process 'Lp corrections applied'
_diffrn_reflns_theta_max 27.50
_diffrn_reflns_theta_min 2.02
_diffrn_standards_decay_% 2.83
_diffrn_standards_interval_count 150
_diffrn_standards_number 3
_exptl_absorpt_coefficient_mu 5.568
_exptl_absorpt_correction_T_max 1.000
_exptl_absorpt_correction_T_min 0.367
_exptl_absorpt_correction_type '\y scans(North,Phillips & Mathews,1968)'
_exptl_crystal_colour red-brown
_exptl_crystal_density_diffrn 1.972
_exptl_crystal_density_meas ?
_exptl_crystal_description plate
_exptl_crystal_F_000 996.00
_exptl_crystal_size_max 0.30
_exptl_crystal_size_mid 0.15
_exptl_crystal_size_min 0.05
_refine_diff_density_max 1.97
_refine_diff_density_min -1.36
_refine_ls_extinction_coef 0.0283(6)
_refine_ls_extinction_method 'Zachariasen(1967) type 2 Gaussian isotropic'
_refine_ls_goodness_of_fit_obs 1.372
_refine_ls_hydrogen_treatment noref
_refine_ls_matrix_type full
_refine_ls_number_constraints 0
_refine_ls_number_parameters 371
_refine_ls_number_reflns 3573
_refine_ls_number_restraints 0
_refine_ls_R_factor_obs 0.0365
_refine_ls_shift/esd_max 0.0190
_refine_ls_shift/esd_mean 0.0010
_refine_ls_structure_factor_coef F
_refine_ls_weighting_details 'w = 1/[\s^2^(Fo) + 0.00010|Fo|^2^]'
_refine_ls_weighting_scheme calc
_refine_ls_wR_factor_obs 0.0401
_reflns_number_observed 3573
_reflns_number_total 3990
_reflns_observed_criterion >2.0sigma(I)
_cod_data_source_file ic010696c_3.cif
_cod_data_source_block DLD-[4]Cl2.6H2O
_cod_depositor_comments
;
The following automatic conversions were performed:

'_exptl_crystal_density_meas' value 'not measured' was changed to '?'
- the value is perceived as not measured.

Automatic conversion script
Id: cif_fix_values 3008 2015-01-20 13:52:24Z robertas 

The following automatic conversions were performed:

'_refine_ls_weighting_scheme' value 'w = 1/[\s^2^(Fo) +
0.00010|Fo|^2^]' was changed to 'calc'. New tag
'_refine_ls_weighting_details' was created. The value of the new tag
was set to 'w = 1/[\s^2^(Fo) + 0.00010|Fo|^2^]'.

Automatic conversion script
Id: cif_fix_values 3143 2015-03-26 13:38:13Z robertas 
;
_cod_original_cell_volume 1682.0(4)
_cod_original_sg_symbol_H-M 'P 21 '
_cod_original_formula_sum 'C16 H50 Cl2 Co2 N6 O10 Pt S4 '
_cod_database_code 4317843

loop_
_symmetry_equiv_pos_as_xyz
x,y,z
-x,1/2+y,-z

loop_
_atom_site_aniso_label
_atom_site_aniso_U_11
_atom_site_aniso_U_22
_atom_site_aniso_U_33
_atom_site_aniso_U_12
_atom_site_aniso_U_13
_atom_site_aniso_U_23
Pt1 0.0229(1) 0.0180(1) 0.0174(1) -0.0001(2) 0.0027(1) -0.0006(2)
Co1 0.0207(6) 0.0195(6) 0.0175(6) -0.0009(5) 0.0018(5) -0.0016(5)
Co2 0.0227(6) 0.0183(6) 0.0176(6) 0.0027(5) 0.0019(5) -0.0006(5)
Cl1 0.055(2) 0.065(2) 0.048(2) -0.011(2) -0.007(2) -0.005(2)
Cl2 0.054(2) 0.056(2) 0.044(2) -0.005(2) 0.021(2) -0.001(1)
S1 0.021(1) 0.0236(10) 0.023(1) -0.0003(8) 0.0002(9) -0.0041(8)
S2 0.024(1) 0.0212(10) 0.023(1) -0.0024(8) -0.0009(9) -0.0034(8)
S3 0.022(1) 0.0220(10) 0.019(1) 0.0018(8) 0.0014(9) -0.0002(8)
S4 0.021(1) 0.0199(9) 0.023(1) -0.0001(8) 0.0024(9) -0.0017(8)
O1 0.028(3) 0.027(3) 0.025(3) 0.008(3) 0.008(3) 0.003(2)
O2 0.033(4) 0.036(4) 0.038(4) 0.016(3) 0.019(3) 0.009(3)
O3 0.038(4) 0.018(3) 0.024(3) -0.001(2) 0.005(3) -0.006(2)
O4 0.047(5) 0.029(3) 0.037(4) -0.012(3) -0.001(4) -0.001(3)
O5 0.060(5) 0.052(5) 0.041(5) -0.019(4) -0.002(4) 0.007(4)
O6 0.039(4) 0.048(4) 0.037(4) -0.003(5) -0.006(3) 0.002(5)
O7 0.043(5) 0.081(6) 0.033(5) 0.006(5) 0.007(4) 0.009(4)
O8 0.062(6) 0.062(6) 0.083(8) -0.015(5) 0.034(6) -0.029(5)
O9 0.048(5) 0.064(6) 0.057(6) -0.003(5) 0.005(5) -0.009(5)
O10 0.037(4) 0.052(5) 0.059(6) -0.005(4) 0.009(4) 0.014(4)
N1 0.026(4) 0.023(4) 0.020(3) 0.001(3) 0.004(3) 0.002(2)
N2 0.039(5) 0.027(4) 0.018(3) -0.005(3) 0.003(4) 0.003(3)
N3 0.025(4) 0.028(4) 0.023(4) -0.008(3) -0.001(3) -0.009(3)
N4 0.024(3) 0.025(4) 0.031(4) 0.002(3) 0.007(4) -0.005(3)
N5 0.021(3) 0.024(3) 0.018(2) 0.006(3) 0.002(3) 0.001(3)
N6 0.022(3) 0.022(3) 0.018(3) 0.004(3) -0.001(3) 0.000(2)
C1 0.030(5) 0.025(4) 0.028(5) -0.014(4) 0.005(4) -0.005(3)
C2 0.033(5) 0.032(5) 0.027(5) 0.004(4) 0.014(3) 0.000(4)
C3 0.025(5) 0.031(5) 0.036(4) -0.002(4) 0.013(3) 0.002(4)
C4 0.044(6) 0.028(5) 0.032(5) -0.010(4) 0.009(4) 0.005(4)
C5 0.036(5) 0.024(4) 0.032(5) -0.004(4) 0.006(4) -0.013(4)
C6 0.020(4) 0.021(4) 0.058(7) -0.001(4) 0.005(4) -0.005(4)
C7 0.025(3) 0.024(3) 0.018(3) -0.003(3) -0.002(3) 0.003(3)
C8 0.020(3) 0.025(4) 0.020(4) 0.005(3) 0.002(4) -0.004(3)
C9 0.026(4) 0.019(4) 0.028(5) 0.003(3) 0.003(3) -0.001(3)
C10 0.036(6) 0.024(4) 0.032(6) 0.001(4) -0.012(5) 0.006(4)
C11 0.024(3) 0.037(6) 0.037(5) -0.003(5) -0.002(4) -0.008(5)
C12 0.027(4) 0.018(4) 0.022(4) 0.000(3) 0.000(4) 0.000(2)
C13 0.025(4) 0.024(4) 0.021(4) 0.003(3) 0.002(4) 0.007(3)
C14 0.030(5) 0.027(4) 0.024(4) -0.001(3) -0.002(4) 0.002(3)
C15 0.057(7) 0.026(5) 0.022(4) -0.007(5) 0.010(5) -0.003(4)
C16 0.027(4) 0.034(5) 0.054(7) -0.008(4) 0.013(5) 0.003(5)

loop_
_atom_site_label
_atom_site_fract_x
_atom_site_fract_y
_atom_site_fract_z
_atom_site_U_iso_or_equiv
_atom_site_thermal_displace_type
_atom_site_calc_flag
_atom_site_calc_attached_atom
_atom_site_occupancy
_atom_site_refinement_flags
Pt1 0.24870(4) 0.3677(9) 0.35957(3) 0.01937(7) Uani d . 1.00 .
Co1 0.3708(2) 0.2222(9) 0.2259(1) 0.0192(3) Uani d . 1.00 .
Co2 0.1334(2) 0.5122(9) 0.4870(1) 0.0195(3) Uani d . 1.00 .
Cl1 -0.0700(4) 0.4644(9) 0.0827(3) 0.0561(10) Uani d . 1.00 .
Cl2 -0.1509(4) 0.2062(9) -0.0104(3) 0.0510(9) Uani d . 1.00 .
S1 0.1242(3) 0.2773(9) 0.2585(2) 0.0226(5) Uani d . 1.00 .
S2 0.4934(3) 0.3054(9) 0.3331(2) 0.0225(5) Uani d . 1.00 .
S3 -0.0022(3) 0.4199(9) 0.4255(2) 0.0212(5) Uani d . 1.00 .
S4 0.3749(3) 0.4672(9) 0.4269(2) 0.0212(5) Uani d . 1.00 .
O1 -0.0796(9) 0.5480(9) 0.5468(6) 0.027(2) Uani d . 1.00 .
O2 -0.2716(9) 0.5275(9) 0.6914(7) 0.035(2) Uani d . 1.00 .
O3 0.2539(9) 0.5947(9) 0.5320(6) 0.027(2) Uani d . 1.00 .
O4 0.3951(10) 0.6747(10) 0.4342(7) 0.038(2) Uani d . 1.00 .
O5 0.628(1) 0.4487(10) 0.8847(8) 0.051(3) Uani d . 1.00 .
O6 0.3616(8) 0.375(1) 0.7957(6) 0.041(2) Uani d . 1.00 .
O7 0.095(1) 0.337(1) 0.9671(8) 0.052(3) Uani d . 1.00 .
O8 0.082(1) 0.1697(10) 0.759(1) 0.068(3) Uani d . 1.00 .
O9 0.413(1) 0.2323(10) 0.7670(9) 0.056(3) Uani d . 1.00 .
O10 0.945(1) 0.0663(10) 0.1221(9) 0.049(3) Uani d . 1.00 .
N1 0.327(1) 0.1720(10) 0.3809(7) 0.023(2) Uani d . 1.00 .
N2 0.421(1) 0.2710(10) 0.0708(7) 0.028(2) Uani d . 1.00 .
N3 0.2604(10) 0.1531(9) 0.1185(7) 0.025(2) Uani d . 1.00 .
N4 0.583(1) 0.1691(10) 0.2079(8) 0.026(2) Uani d . 1.00 .
N5 0.1461(9) 0.4767(9) 0.6555(7) 0.021(2) Uani d . 1.00 .
N6 0.1106(10) 0.5534(9) 0.3218(7) 0.021(2) Uani d . 1.00 .
C1 0.042(1) 0.2183(10) 0.3726(9) 0.028(2) Uani d . 1.00 .
C2 0.189(1) 0.1972(10) 0.4569(10) 0.030(2) Uani d . 1.00 .
C3 0.623(1) 0.3344(10) 0.206(1) 0.030(2) Uani d . 1.00 .
C4 0.517(1) 0.333(1) 0.082(1) 0.035(3) Uani d . 1.00 .
C5 0.391(1) 0.1160(10) 0.0545(10) 0.030(2) Uani d . 1.00 .
C6 0.537(1) 0.1041(10) 0.148(1) 0.033(3) Uani d . 1.00 .
C7 -0.065(1) 0.3939(10) 0.5881(8) 0.022(2) Uani d . 1.00 .
C8 -0.031(1) 0.4549(10) 0.6727(8) 0.022(2) Uani d . 1.00 .
C9 -0.138(1) 0.5137(10) 0.6354(9) 0.024(2) Uani d . 1.00 .
C10 0.036(1) 0.334(1) 0.6354(10) 0.031(3) Uani d . 1.00 .
C11 -0.256(1) 0.377(1) 0.5831(9) 0.033(2) Uani d . 1.00 .
C12 0.415(1) 0.5275(10) 0.2970(9) 0.022(2) Uani d . 1.00 .
C13 0.281(1) 0.5828(10) 0.3105(9) 0.023(2) Uani d . 1.00 .
C14 0.314(1) 0.6213(10) 0.4334(9) 0.027(2) Uani d . 1.00 .
C15 0.393(2) 0.4961(10) 0.1642(10) 0.035(3) Uani d . 1.00 .
C16 0.601(1) 0.552(1) 0.321(1) 0.038(3) Uani d . 1.00 .
H1 0.3003 0.1278 0.3576 0.0276 Uiso calc . 1.00 .
H2 0.4293 0.1723 0.4314 0.0276 Uiso calc . 1.00 .
H3 0.4857 0.2423 0.0193 0.0335 Uiso calc . 1.00 .
H4 0.3154 0.2808 0.0297 0.0335 Uiso calc . 1.00 .
H5 0.1968 0.1240 0.1696 0.0304 Uiso calc . 1.00 .
H6 0.1862 0.1734 0.0579 0.0304 Uiso calc . 1.00 .
H7 0.6603 0.1922 0.1564 0.0317 Uiso calc . 1.00 .
H8 0.6347 0.1617 0.2886 0.0317 Uiso calc . 1.00 .
H9 -0.0435 0.2387 0.4212 0.0335 Uiso calc . 1.00 .
H10 -0.0050 0.1809 0.3300 0.0335 Uiso calc . 1.00 .
H11 0.1528 0.1635 0.5124 0.0365 Uiso calc . 1.00 .
H12 0.2293 0.2341 0.5046 0.0365 Uiso calc . 1.00 .
H13 0.6599 0.3782 0.2233 0.0365 Uiso calc . 1.00 .
H14 0.7194 0.3063 0.1985 0.0365 Uiso calc . 1.00 .
H15 0.5905 0.3374 0.0133 0.0415 Uiso calc . 1.00 .
H16 0.4384 0.3692 0.0818 0.0415 Uiso calc . 1.00 .
H17 0.3462 0.0748 0.0258 0.0364 Uiso calc . 1.00 .
H18 0.4306 0.1406 -0.0152 0.0364 Uiso calc . 1.00 .
H19 0.6330 0.0868 0.1061 0.0394 Uiso calc . 1.00 .
H20 0.5030 0.0737 0.2109 0.0394 Uiso calc . 1.00 .
H21 0.2237 0.4406 0.6615 0.0251 Uiso calc . 1.00 .
H22 0.1786 0.5096 0.7152 0.0251 Uiso calc . 1.00 .
H23 -0.0479 0.4439 0.7584 0.0261 Uiso calc . 1.00 .
H24 0.0025 0.3235 0.7184 0.0368 Uiso calc . 1.00 .
H25 0.0134 0.2975 0.5815 0.0368 Uiso calc . 1.00 .
H26 0.1543 0.3440 0.6360 0.0368 Uiso calc . 1.00 .
H27 -0.3181 0.4146 0.5528 0.0394 Uiso calc . 1.00 .
H28 -0.2752 0.3408 0.5283 0.0394 Uiso calc . 1.00 .
H29 -0.2918 0.3663 0.6652 0.0394 Uiso calc . 1.00 .
H30 0.0878 0.5217 0.2576 0.0249 Uiso calc . 1.00 .
H31 0.0238 0.5862 0.3198 0.0249 Uiso calc . 1.00 .
H32 0.2834 0.6118 0.2402 0.0279 Uiso calc . 1.00 .
H33 0.2805 0.4788 0.1540 0.0416 Uiso calc . 1.00 .
H34 0.4113 0.5288 0.1018 0.0416 Uiso calc . 1.00 .
H35 0.4733 0.4613 0.1555 0.0416 Uiso calc . 1.00 .
H36 0.6778 0.5157 0.3131 0.0458 Uiso calc . 1.00 .
H37 0.6280 0.5848 0.2604 0.0458 Uiso calc . 1.00 .
H38 0.6124 0.5701 0.4030 0.0458 Uiso calc . 1.00 .

loop_
_atom_type_symbol
_atom_type_oxidation_number
_atom_type_number_in_cell
_atom_type_scat_dispersion_real
_atom_type_scat_dispersion_imag
_atom_type_scat_source
C 0 32 0.003 0.002
;International Tables for Crystallography
(1992, Vol. C, Tables 4.2.6.8 and 6.1.1.1)
;
H 0 100 0.000 0.000
;International Tables for Crystallography
(1992, Vol. C, Table 6.1.1.2)
;
Cl 0 4 0.148 0.159
;International Tables for Crystallography
(1992, Vol. C, Tables 4.2.6.8 and 6.1.1.1)
;
Co 0 4 0.349 0.972
;International Tables for Crystallography
(1992, Vol. C, Tables 4.2.6.8 and 6.1.1.1)
;
N 0 12 0.006 0.003
;International Tables for Crystallography
(1992, Vol. C, Tables 4.2.6.8 and 6.1.1.1)
;
O 0 20 0.011 0.006
;International Tables for Crystallography
(1992, Vol. C, Tables 4.2.6.8 and 6.1.1.1)
;
Pt 0 2 -1.703 8.390
;International Tables for Crystallography
(1992, Vol. C, Tables 4.2.6.8 and 6.1.1.1)
;
S 0 8 0.125 0.123
;International Tables for Crystallography
(1992, Vol. C, Tables 4.2.6.8 and 6.1.1.1)
;

loop_
_geom_angle_atom_site_label_1
_geom_angle_atom_site_label_2
_geom_angle_atom_site_label_3
_geom_angle
_geom_angle_site_symmetry_1
_geom_angle_site_symmetry_2
_geom_angle_site_symmetry_3
_geom_angle_publ_flag
S1 PT1 S2 81.68(9) 1_555 1_555 1_555 yes
S1 PT1 S3 98.37(9) 1_555 1_555 1_555 yes
S1 PT1 S4 170.11(10) 1_555 1_555 1_555 yes
S2 PT1 S3 168.48(9) 1_555 1_555 1_555 yes
S2 PT1 S4 99.19(9) 1_555 1_555 1_555 yes
S3 PT1 S4 82.76(9) 1_555 1_555 1_555 yes
S1 CO1 S2 84.8(1) 1_555 1_555 1_555 yes
S1 CO1 N1 87.7(3) 1_555 1_555 1_555 yes
S1 CO1 N2 94.1(3) 1_555 1_555 1_555 yes
S1 CO1 N3 94.2(3) 1_555 1_555 1_555 yes
S1 CO1 N4 175.6(3) 1_555 1_555 1_555 yes
S2 CO1 N1 92.4(3) 1_555 1_555 1_555 yes
S2 CO1 N2 87.5(3) 1_555 1_555 1_555 yes
S2 CO1 N3 175.3(3) 1_555 1_555 1_555 yes
S2 CO1 N4 96.0(3) 1_555 1_555 1_555 yes
N1 CO1 N2 178.1(4) 1_555 1_555 1_555 yes
N1 CO1 N3 92.1(4) 1_555 1_555 1_555 yes
N1 CO1 N4 87.9(4) 1_555 1_555 1_555 yes
N2 CO1 N3 88.1(4) 1_555 1_555 1_555 yes
N2 CO1 N4 90.2(4) 1_555 1_555 1_555 yes
N3 CO1 N4 85.3(4) 1_555 1_555 1_555 yes
S3 CO2 S4 88.6(1) 1_555 1_555 1_555 yes
S3 CO2 O1 90.1(3) 1_555 1_555 1_555 yes
S3 CO2 O3 177.0(2) 1_555 1_555 1_555 yes
S3 CO2 N5 88.5(3) 1_555 1_555 1_555 yes
S3 CO2 N6 93.5(3) 1_555 1_555 1_555 yes
S4 CO2 O1 176.9(2) 1_555 1_555 1_555 yes
S4 CO2 O3 90.5(2) 1_555 1_555 1_555 yes
S4 CO2 N5 95.2(3) 1_555 1_555 1_555 yes
S4 CO2 N6 88.6(3) 1_555 1_555 1_555 yes
O1 CO2 O3 90.9(3) 1_555 1_555 1_555 yes
O1 CO2 N5 82.0(3) 1_555 1_555 1_555 yes
O1 CO2 N6 94.3(3) 1_555 1_555 1_555 yes
O3 CO2 N5 94.4(4) 1_555 1_555 1_555 yes
O3 CO2 N6 83.6(3) 1_555 1_555 1_555 yes
N5 CO2 N6 175.7(4) 1_555 1_555 1_555 yes
PT1 S1 CO1 96.2(1) 1_555 1_555 1_555 yes
PT1 S1 C1 111.0(4) 1_555 1_555 1_555 yes
CO1 S1 C1 95.5(4) 1_555 1_555 1_555 yes
PT1 S2 CO1 97.2(1) 1_555 1_555 1_555 yes
PT1 S2 C3 113.4(4) 1_555 1_555 1_555 yes
CO1 S2 C3 96.1(4) 1_555 1_555 1_555 yes
PT1 S3 CO2 93.8(1) 1_555 1_555 1_555 yes
PT1 S3 C7 112.8(3) 1_555 1_555 1_555 yes
CO2 S3 C7 95.6(3) 1_555 1_555 1_555 yes
PT1 S4 CO2 94.8(1) 1_555 1_555 1_555 yes
PT1 S4 C12 114.2(4) 1_555 1_555 1_555 yes
CO2 S4 C12 96.0(4) 1_555 1_555 1_555 yes
CO2 O1 C9 111.7(7) 1_555 1_555 1_555 yes
CO2 O3 C14 110.0(7) 1_555 1_555 1_555 yes
CO1 N1 C2 115.3(7) 1_555 1_555 1_555 yes
CO1 N1 H1 108.0(8) 1_555 1_555 1_555 no
CO1 N1 H2 108.0(10) 1_555 1_555 1_555 no
C2 N1 H1 108.0(9) 1_555 1_555 1_555 no
C2 N1 H2 107(1) 1_555 1_555 1_555 no
H1 N1 H2 109(1) 1_555 1_555 1_555 no
CO1 N2 C4 118.2(7) 1_555 1_555 1_555 yes
CO1 N2 H3 107(1) 1_555 1_555 1_555 no
CO1 N2 H4 107.2(10) 1_555 1_555 1_555 no
C4 N2 H3 107(1) 1_555 1_555 1_555 no
C4 N2 H4 107(1) 1_555 1_555 1_555 no
H3 N2 H4 109(1) 1_555 1_555 1_555 no
CO1 N3 C5 109.2(7) 1_555 1_555 1_555 yes
CO1 N3 H5 109.5(9) 1_555 1_555 1_555 no
CO1 N3 H6 109(1) 1_555 1_555 1_555 no
C5 N3 H5 109(1) 1_555 1_555 1_555 no
C5 N3 H6 109(1) 1_555 1_555 1_555 no
H5 N3 H6 109.5(9) 1_555 1_555 1_555 no
CO1 N4 C6 108.8(7) 1_555 1_555 1_555 yes
CO1 N4 H7 109(1) 1_555 1_555 1_555 no
CO1 N4 H8 109.6(10) 1_555 1_555 1_555 no
C6 N4 H7 109(1) 1_555 1_555 1_555 no
C6 N4 H8 109(1) 1_555 1_555 1_555 no
H7 N4 H8 109(1) 1_555 1_555 1_555 no
CO2 N5 C8 101.5(6) 1_555 1_555 1_555 yes
CO2 N5 H21 111.4(7) 1_555 1_555 1_555 no
CO2 N5 H22 111(1) 1_555 1_555 1_555 no
C8 N5 H21 111(1) 1_555 1_555 1_555 no
C8 N5 H22 111.4(8) 1_555 1_555 1_555 no
H21 N5 H22 109.5(8) 1_555 1_555 1_555 no
CO2 N6 C13 100.6(6) 1_555 1_555 1_555 yes
CO2 N6 H30 111(1) 1_555 1_555 1_555 no
CO2 N6 H31 111.6(7) 1_555 1_555 1_555 no
C13 N6 H30 111.6(9) 1_555 1_555 1_555 no
C13 N6 H31 111(1) 1_555 1_555 1_555 no
H30 N6 H31 109.5(9) 1_555 1_555 1_555 no
S1 C1 C2 107.5(8) 1_555 1_555 1_555 yes
S1 C1 H9 109(1) 1_555 1_555 1_555 no
S1 C1 H10 109(1) 1_555 1_555 1_555 no
C2 C1 H9 109(1) 1_555 1_555 1_555 no
C2 C1 H10 109(1) 1_555 1_555 1_555 no
H9 C1 H10 109(1) 1_555 1_555 1_555 no
N1 C2 C1 109.8(9) 1_555 1_555 1_555 yes
N1 C2 H11 109(1) 1_555 1_555 1_555 no
N1 C2 H12 109(1) 1_555 1_555 1_555 no
C1 C2 H11 109(1) 1_555 1_555 1_555 no
C1 C2 H12 109(1) 1_555 1_555 1_555 no
H11 C2 H12 109(1) 1_555 1_555 1_555 no
S2 C3 C4 109.3(8) 1_555 1_555 1_555 yes
S2 C3 H13 109.5(9) 1_555 1_555 1_555 no
S2 C3 H14 109(1) 1_555 1_555 1_555 no
C4 C3 H13 109(1) 1_555 1_555 1_555 no
C4 C3 H14 109(1) 1_555 1_555 1_555 no
H13 C3 H14 109(1) 1_555 1_555 1_555 no
N2 C4 C3 110.3(9) 1_555 1_555 1_555 yes
N2 C4 H15 109(1) 1_555 1_555 1_555 no
N2 C4 H16 109(1) 1_555 1_555 1_555 no
C3 C4 H15 109(1) 1_555 1_555 1_555 no
C3 C4 H16 109(1) 1_555 1_555 1_555 no
H15 C4 H16 109(1) 1_555 1_555 1_555 no
N3 C5 C6 107.7(9) 1_555 1_555 1_555 yes
N3 C5 H17 109(1) 1_555 1_555 1_555 no
N3 C5 H18 109(1) 1_555 1_555 1_555 no
C6 C5 H17 109(1) 1_555 1_555 1_555 no
C6 C5 H18 109(1) 1_555 1_555 1_555 no
H17 C5 H18 109(1) 1_555 1_555 1_555 no
N4 C6 C5 107.9(9) 1_555 1_555 1_555 yes
N4 C6 H19 109(1) 1_555 1_555 1_555 no
N4 C6 H20 109(1) 1_555 1_555 1_555 no
C5 C6 H19 109(1) 1_555 1_555 1_555 no
C5 C6 H20 109(1) 1_555 1_555 1_555 no
H19 C6 H20 109(2) 1_555 1_555 1_555 no
S3 C7 C8 105.4(7) 1_555 1_555 1_555 yes
S3 C7 C10 112.3(8) 1_555 1_555 1_555 yes
S3 C7 C11 107.8(7) 1_555 1_555 1_555 yes
C8 C7 C10 111.2(9) 1_555 1_555 1_555 yes
C8 C7 C11 110.4(9) 1_555 1_555 1_555 yes
C10 C7 C11 109.6(9) 1_555 1_555 1_555 yes
N5 C8 C7 108.5(8) 1_555 1_555 1_555 yes
N5 C8 C9 104.7(8) 1_555 1_555 1_555 yes
N5 C8 H23 110.2(10) 1_555 1_555 1_555 no
C7 C8 C9 113.0(9) 1_555 1_555 1_555 yes
C7 C8 H23 110(1) 1_555 1_555 1_555 no
C9 C8 H23 110(1) 1_555 1_555 1_555 no
O1 C9 O2 123.9(10) 1_555 1_555 1_555 yes
O1 C9 C8 114.7(9) 1_555 1_555 1_555 yes
O2 C9 C8 121.4(10) 1_555 1_555 1_555 yes
C7 C10 H24 109(1) 1_555 1_555 1_555 no
C7 C10 H25 109(1) 1_555 1_555 1_555 no
C7 C10 H26 109(1) 1_555 1_555 1_555 no
H24 C10 H25 109(2) 1_555 1_555 1_555 no
H24 C10 H26 109(1) 1_555 1_555 1_555 no
H25 C10 H26 109(1) 1_555 1_555 1_555 no
C7 C11 H27 109(1) 1_555 1_555 1_555 no
C7 C11 H28 109(1) 1_555 1_555 1_555 no
C7 C11 H29 109.5(10) 1_555 1_555 1_555 no
H27 C11 H28 109(1) 1_555 1_555 1_555 no
H27 C11 H29 109(1) 1_555 1_555 1_555 no
H28 C11 H29 109(2) 1_555 1_555 1_555 no
S4 C12 C13 106.1(7) 1_555 1_555 1_555 yes
S4 C12 C15 112.8(7) 1_555 1_555 1_555 yes
S4 C12 C16 105.0(8) 1_555 1_555 1_555 yes
C13 C12 C15 108.8(9) 1_555 1_555 1_555 yes
C13 C12 C16 113.1(9) 1_555 1_555 1_555 yes
C15 C12 C16 110(1) 1_555 1_555 1_555 yes
N6 C13 C12 109.6(8) 1_555 1_555 1_555 yes
N6 C13 C14 105.6(9) 1_555 1_555 1_555 yes
N6 C13 H32 110(1) 1_555 1_555 1_555 no
C12 C13 C14 110.3(9) 1_555 1_555 1_555 yes
C12 C13 H32 110(1) 1_555 1_555 1_555 no
C14 C13 H32 110(1) 1_555 1_555 1_555 no
O3 C14 O4 123(1) 1_555 1_555 1_555 yes
O3 C14 C13 115.1(9) 1_555 1_555 1_555 yes
O4 C14 C13 121(1) 1_555 1_555 1_555 yes
C12 C15 H33 109(1) 1_555 1_555 1_555 no
C12 C15 H34 109(1) 1_555 1_555 1_555 no
C12 C15 H35 109(1) 1_555 1_555 1_555 no
H33 C15 H34 109(1) 1_555 1_555 1_555 no
H33 C15 H35 109(2) 1_555 1_555 1_555 no
H34 C15 H35 109(1) 1_555 1_555 1_555 no
C12 C16 H36 109(1) 1_555 1_555 1_555 no
C12 C16 H37 109(1) 1_555 1_555 1_555 no
C12 C16 H38 109(1) 1_555 1_555 1_555 no
H36 C16 H37 109(1) 1_555 1_555 1_555 no
H36 C16 H38 109(1) 1_555 1_555 1_555 no
H37 C16 H38 109(2) 1_555 1_555 1_555 no

loop_
_geom_bond_atom_site_label_1
_geom_bond_atom_site_label_2
_geom_bond_distance
_geom_bond_site_symmetry_1
_geom_bond_site_symmetry_2
_geom_bond_publ_flag
PT1 S1 2.322(3) 1_555 1_555 yes
PT1 S2 2.318(3) 1_555 1_555 yes
PT1 S3 2.353(3) 1_555 1_555 yes
PT1 S4 2.345(3) 1_555 1_555 yes
CO1 S1 2.265(3) 1_555 1_555 yes
CO1 S2 2.234(3) 1_555 1_555 yes
CO1 N1 1.971(9) 1_555 1_555 yes
CO1 N2 1.970(9) 1_555 1_555 yes
CO1 N3 1.987(8) 1_555 1_555 yes
CO1 N4 1.992(9) 1_555 1_555 yes
CO2 S3 2.237(3) 1_555 1_555 yes
CO2 S4 2.208(3) 1_555 1_555 yes
CO2 O1 1.941(8) 1_555 1_555 yes
CO2 O3 1.970(7) 1_555 1_555 yes
CO2 N5 1.928(9) 1_555 1_555 yes
CO2 N6 1.947(9) 1_555 1_555 yes
S1 C1 1.83(1) 1_555 1_555 yes
S2 C3 1.81(1) 1_555 1_555 yes
S3 C7 1.88(1) 1_555 1_555 yes
S4 C12 1.87(1) 1_555 1_555 yes
O1 C9 1.27(1) 1_555 1_555 yes
O2 C9 1.25(1) 1_555 1_555 yes
O3 C14 1.28(1) 1_555 1_555 yes
O4 C14 1.25(1) 1_555 1_555 yes
N1 C2 1.46(1) 1_555 1_555 yes
N2 C4 1.47(1) 1_555 1_555 yes
N3 C5 1.45(1) 1_555 1_555 yes
N4 C6 1.50(1) 1_555 1_555 yes
N5 C8 1.47(1) 1_555 1_555 yes
N6 C13 1.47(1) 1_555 1_555 yes
C1 C2 1.50(2) 1_555 1_555 yes
C3 C4 1.54(2) 1_555 1_555 yes
C5 C6 1.52(2) 1_555 1_555 yes
C7 C8 1.54(1) 1_555 1_555 yes
C7 C10 1.52(1) 1_555 1_555 yes
C7 C11 1.53(1) 1_555 1_555 yes
C8 C9 1.50(1) 1_555 1_555 yes
C12 C13 1.54(1) 1_555 1_555 yes
C12 C15 1.55(2) 1_555 1_555 yes
C12 C16 1.56(2) 1_555 1_555 yes
C13 C14 1.54(2) 1_555 1_555 yes

loop_
_geom_contact_atom_site_label_1
_geom_contact_atom_site_label_2
_geom_contact_distance
_geom_contact_site_symmetry_1
_geom_contact_site_symmetry_2
_geom_contact_publ_flag
CL1 O5 3.14(1) 1_555 1_454 ?
CL1 O7 3.14(1) 1_555 1_554 ?
CL1 O10 3.17(1) 1_555 2_655 ?
CL1 N6 3.392(10) 1_555 1_555 ?
CL2 O8 3.18(1) 1_555 1_554 ?
CL2 O10 3.24(1) 1_555 1_455 ?
CL2 N4 3.25(1) 1_555 1_455 ?
CL2 O7 3.29(1) 1_555 1_554 ?
S1 O7 3.33(1) 1_555 1_554 ?
S2 C11 3.57(1) 1_555 1_655 ?
O1 C2 3.14(1) 1_555 2_556 ?
O1 N1 3.27(1) 1_555 2_556 ?
O1 C16 3.42(2) 1_555 1_455 ?
O1 C1 3.56(1) 1_555 2_556 ?
O2 O5 2.73(1) 1_555 1_455 ?
O2 N1 3.05(1) 1_555 2_556 ?
O2 C6 3.13(1) 1_555 2_556 ?
O2 N3 3.24(1) 1_555 2_556 ?
O2 O10 3.29(1) 1_555 2_656 ?
O2 C5 3.39(1) 1_555 2_556 ?
O3 N4 3.37(1) 1_555 2_656 ?
O3 C1 3.57(1) 1_555 2_556 ?
O4 O9 2.89(1) 1_555 2_656 ?
O4 N1 2.89(1) 1_555 2_656 ?
O4 C2 3.46(2) 1_555 2_656 ?
O5 O6 2.72(1) 1_555 1_555 ?
O5 C4 3.27(1) 1_555 1_556 ?
O5 C6 3.41(1) 1_555 2_656 ?
O5 C5 3.45(1) 1_555 2_656 ?
O5 C9 3.51(1) 1_555 1_655 ?
O5 C8 3.54(1) 1_555 1_655 ?
O6 O7 2.91(1) 1_555 1_555 ?
O6 O9 2.93(2) 1_555 1_555 ?
O6 N5 3.03(1) 1_555 1_555 ?
O6 C10 3.14(1) 1_555 1_555 ?
O6 C4 3.36(2) 1_555 1_556 ?
O7 N2 3.06(1) 1_555 1_556 ?
O7 C4 3.49(2) 1_555 1_556 ?
O7 C10 3.54(2) 1_555 1_555 ?
O8 O9 2.88(1) 1_555 1_555 ?
O8 N6 2.91(1) 1_555 2_546 ?
O8 C2 3.38(2) 1_555 1_555 ?
O8 C13 3.41(2) 1_555 2_546 ?
O8 C16 3.56(2) 1_555 2_646 ?
O8 C10 3.59(2) 1_555 1_555 ?
O9 N2 3.32(1) 1_555 1_556 ?
O10 N3 3.03(1) 1_555 1_655 ?
O10 N5 3.07(1) 1_555 2_646 ?
O10 C9 3.14(2) 1_555 2_646 ?
O10 C8 3.20(1) 1_555 2_646 ?
O10 C6 3.30(1) 1_555 1_555 ?
N1 C9 3.53(1) 1_555 2_546 ?
N1 C14 3.54(1) 1_555 2_646 ?
